data_7062956
loop_
_publ_author_name
'Zhu, Yu-Jie'
'Wang, Hui-Sheng'
'Chen, Yuxiang'
'Zhou, Pengfei'
'Wu, Yanfang'
'Zhang, Yi-Quan'

_publ_section_title
;
 Synthesis, crystal structure and magnetic properties of octanuclear
 Ni4Ln4 complexes constructed using a Schiff base ligand and di-2-pyridyl
 ketone
;
_journal_issue 8
_journal_name_full 'New Journal of Chemistry'
_journal_page_first 3438
_journal_page_last 3446
_journal_paper_doi 10.1039/D3NJ05343A
_journal_volume 48
_journal_year 2024
_chemical_formula_moiety 'C116 H100 Dy4 N20 Ni4 O32, 10CH3OH, 13H2O'
_chemical_formula_sum 'C126 H166 Dy4 N20 Ni4 O55'
_chemical_formula_weight 3725.54
_space_group_crystal_system monoclinic
_space_group_IT_number 15
_space_group_name_Hall '-C 2yc'
_space_group_name_H-M_alt 'C 1 2/c 1'
_atom_sites_solution_hydrogens mixed
_audit_creation_method SHELXL-2014/7
_audit_update_record
;
2023-07-30 deposited with the CCDC.	2024-01-09 downloaded from the CCDC.
;
_cell_angle_alpha 90
_cell_angle_beta 99.221(2)
_cell_angle_gamma 90
_cell_formula_units_Z 4
_cell_length_a 48.1535(19)
_cell_length_b 19.3949(8)
_cell_length_c 15.7658(5)
_cell_measurement_reflns_used 6988
_cell_measurement_temperature 173(2)
_cell_measurement_theta_max 25.34
_cell_measurement_theta_min 2.71
_cell_volume 14533.9(10)
_computing_cell_refinement 'Bruker SMART'
_computing_data_collection 'Bruker SMART'
_computing_data_reduction 'Bruker SAINT'
_computing_molecular_graphics 'Bruker SHELXTL'
_computing_publication_material 'Bruker SHELXTL'
_computing_structure_refinement 'SHELXL-2014/7 (Sheldrick, 2014)'
_computing_structure_solution 'SHELXS-97 (Sheldrick, 1990)'
_diffrn_ambient_temperature 173(2)
_diffrn_measured_fraction_theta_full 0.989
_diffrn_measured_fraction_theta_max 0.989
_diffrn_measurement_device_type 'PHOTON 2 CMOS detector'
_diffrn_measurement_method 'omega scan'
_diffrn_radiation_type MoK\a
_diffrn_radiation_wavelength 0.71073
_diffrn_reflns_av_R_equivalents 0.0755
_diffrn_reflns_av_unetI/netI 0.0826
_diffrn_reflns_Laue_measured_fraction_full 0.989
_diffrn_reflns_Laue_measured_fraction_max 0.989
_diffrn_reflns_limit_h_max 55
_diffrn_reflns_limit_h_min -57
_diffrn_reflns_limit_k_max 23
_diffrn_reflns_limit_k_min -23
_diffrn_reflns_limit_l_max 17
_diffrn_reflns_limit_l_min -18
_diffrn_reflns_number 34331
_diffrn_reflns_point_group_measured_fraction_full 0.989
_diffrn_reflns_point_group_measured_fraction_max 0.989
_diffrn_reflns_theta_full 25.000
_diffrn_reflns_theta_max 25.000
_diffrn_reflns_theta_min 2.687
_diffrn_source 'fine-focus sealed tube'
_exptl_absorpt_coefficient_mu 2.607
_exptl_absorpt_correction_T_max 0.7452
_exptl_absorpt_correction_T_min 0.5601
_exptl_absorpt_correction_type multi-scan
_exptl_absorpt_process_details 'SADABS (Bruker, 2014)'
_exptl_crystal_colour yellow
_exptl_crystal_density_diffrn 1.449
_exptl_crystal_description block
_exptl_crystal_F_000 6272
_exptl_crystal_size_max 0.13
_exptl_crystal_size_mid 0.10
_exptl_crystal_size_min 0.07
_refine_diff_density_max 2.889
_refine_diff_density_min -2.579
_refine_diff_density_rms 0.179
_refine_ls_extinction_coef 0.00009(2)
_refine_ls_extinction_expression Fc^*^=kFc[1+0.001xFc^2^\l^3^/sin(2\q)]^-1/4^
_refine_ls_extinction_method 'SHELXL-2014/7 (Sheldrick 2014'
_refine_ls_goodness_of_fit_ref 1.096
_refine_ls_hydrogen_treatment constr
_refine_ls_matrix_type full
_refine_ls_number_parameters 799
_refine_ls_number_reflns 12663
_refine_ls_number_restraints 0
_refine_ls_restrained_S_all 1.096
_refine_ls_R_factor_all 0.1192
_refine_ls_R_factor_gt 0.0607
_refine_ls_shift/su_max 0.001
_refine_ls_shift/su_mean 0.000
_refine_ls_structure_factor_coef Fsqd
_refine_ls_weighting_details 'w=1/[\s^2^(Fo^2^)+(0.0790P)^2^] where P=(Fo^2^+2Fc^2^)/3'
_refine_ls_weighting_scheme calc
_refine_ls_wR_factor_gt 0.1469
_refine_ls_wR_factor_ref 0.1638
_reflns_Friedel_coverage 0.000
_reflns_number_gt 7866
_reflns_number_total 12663
_reflns_threshold_expression 'I > 2\s(I)'
_cod_data_source_file d3nj05343a2.cif
_cod_data_source_block complex_1
_cod_depositor_comments 'Adding full bibliography for 7062956--7062958.cif.'
_cod_original_sg_symbol_H-M 'C 2/c'
_cod_database_code 7062956
_shelx_shelxl_version_number 2014/7
_shelx_space_group_comment
;
The symmetry employed for this shelxl refinement is uniquely defined
by the following loop, which should always be used as a source of
symmetry information in preference to the above space-group names.
They are only intended as comments.
;

loop_
_space_group_symop_operation_xyz
'x, y, z'
'-x, y, -z+1/2'
'x+1/2, y+1/2, z'
'-x+1/2, y+1/2, -z+1/2'
'-x, -y, -z'
'x, -y, z-1/2'
'-x+1/2, -y+1/2, -z'
'x+1/2, -y+1/2, z-1/2'

loop_
_atom_site_label
_atom_site_type_symbol
_atom_site_fract_x
_atom_site_fract_y
_atom_site_fract_z
_atom_site_U_iso_or_equiv
_atom_site_adp_type
_atom_site_occupancy
_atom_site_site_symmetry_order
_atom_site_calc_flag
_atom_site_refinement_flags_posn
_atom_site_refinement_flags_adp
_atom_site_refinement_flags_occupancy
_atom_site_disorder_assembly
_atom_site_disorder_group
C1 C 0.2187(2) 0.1421(4) 0.4774(6) 0.034(2) Uani 1 1 d . . . . .
C2 C 0.2264(2) 0.1000(4) 0.5495(6) 0.032(2) Uani 1 1 d . . . . .
H2 H 0.2372 0.1174 0.6007 0.039 Uiso 1 1 calc R U . . .
C3 C 0.2174(2) 0.0313(4) 0.5430(6) 0.039(2) Uani 1 1 d . . . . .
H3 H 0.2221 0.0012 0.5907 0.047 Uiso 1 1 calc R U . . .
C4 C 0.2021(2) 0.0074(4) 0.4693(6) 0.041(2) Uani 1 1 d . . . . .
H4 H 0.1966 -0.0396 0.4666 0.049 Uiso 1 1 calc R U . . .
C5 C 0.20244(19) 0.1123(4) 0.4046(5) 0.0271(19) Uani 1 1 d . . . . .
C6 C 0.1880(2) 0.1336(4) 0.2581(5) 0.033(2) Uani 1 1 d . . . . .
H6 H 0.1914 0.0858 0.2517 0.039 Uiso 1 1 calc R U . . .
C7 C 0.1773(2) 0.1726(4) 0.1809(5) 0.034(2) Uani 1 1 d . . . . .
C8 C 0.1751(2) 0.1348(5) 0.1015(6) 0.047(3) Uani 1 1 d . . . . .
H8 H 0.1807 0.0878 0.1019 0.057 Uiso 1 1 calc R U . . .
C9 C 0.1646(3) 0.1669(5) 0.0243(6) 0.056(3) Uani 1 1 d . . . . .
H9 H 0.1627 0.1415 -0.0278 0.068 Uiso 1 1 calc R U . . .
C10 C 0.1570(2) 0.2363(5) 0.0231(6) 0.045(3) Uani 1 1 d . . . . .
H10 H 0.1505 0.2585 -0.0301 0.054 Uiso 1 1 calc R U . . .
C11 C 0.1589(2) 0.2726(5) 0.0985(6) 0.042(2) Uani 1 1 d . . . . .
C12 C 0.1702(2) 0.2431(5) 0.1800(6) 0.038(2) Uani 1 1 d . . . . .
C13 C 0.1423(3) 0.3776(6) 0.0295(7) 0.070(4) Uani 1 1 d . . . . .
H13A H 0.1546 0.3711 -0.0135 0.105 Uiso 1 1 calc R U . . .
H13B H 0.1408 0.4269 0.0418 0.105 Uiso 1 1 calc R U . . .
H13C H 0.1235 0.3593 0.0074 0.105 Uiso 1 1 calc R U . . .
C14 C 0.23988(17) 0.2514(4) 0.2544(5) 0.0231(17) Uani 1 1 d . . . . .
C15 C 0.2316(2) 0.2847(4) 0.1720(5) 0.034(2) Uani 1 1 d . . . . .
H15 H 0.2251 0.3310 0.1691 0.041 Uiso 1 1 calc R U . . .
C16 C 0.2334(2) 0.2486(5) 0.0978(6) 0.040(2) Uani 1 1 d . . . . .
H16 H 0.2283 0.2702 0.0434 0.049 Uiso 1 1 calc R U . . .
C17 C 0.2425(2) 0.1806(5) 0.1023(6) 0.041(2) Uani 1 1 d . . . . .
H17 H 0.2426 0.1557 0.0504 0.050 Uiso 1 1 calc R U . . .
C18 C 0.25011(19) 0.1833(4) 0.2489(5) 0.032(2) Uani 1 1 d . . . . .
C19 C 0.26420(19) 0.0878(4) 0.3364(6) 0.032(2) Uani 1 1 d . . . . .
H19 H 0.2604 0.0601 0.2862 0.039 Uiso 1 1 calc R U . . .
C20 C 0.2747(2) 0.0545(4) 0.4184(6) 0.033(2) Uani 1 1 d . . . . .
C21 C 0.2746(2) -0.0204(4) 0.4192(6) 0.039(2) Uani 1 1 d . . . . .
H21 H 0.2688 -0.0449 0.3672 0.047 Uiso 1 1 calc R U . . .
C22 C 0.2826(2) -0.0554(5) 0.4926(6) 0.041(2) Uani 1 1 d . . . . .
H22 H 0.2820 -0.1043 0.4920 0.049 Uiso 1 1 calc R U . . .
C23 C 0.2918(2) -0.0211(4) 0.5695(6) 0.035(2) Uani 1 1 d . . . . .
H23 H 0.2977 -0.0465 0.6207 0.042 Uiso 1 1 calc R U . . .
C24 C 0.20785(19) 0.4501(4) 0.4292(5) 0.029(2) Uani 1 1 d . . . . .
C25 C 0.2162(2) 0.4111(4) 0.5046(6) 0.031(2) Uani 1 1 d . . . . .
C26 C 0.1919(2) 0.4439(5) 0.2748(6) 0.047(3) Uani 1 1 d . . . . .
H26A H 0.1748 0.4712 0.2754 0.071 Uiso 1 1 calc R U . . .
H26B H 0.1884 0.4095 0.2287 0.071 Uiso 1 1 calc R U . . .
H26C H 0.2073 0.4744 0.2648 0.071 Uiso 1 1 calc R U . . .
C27 C 0.0445(2) 0.2900(6) 0.1262(7) 0.051(3) Uani 1 1 d . . . . .
C28 C 0.0326(3) 0.2855(6) 0.0393(7) 0.060(3) Uani 1 1 d . . . . .
H28 H 0.0371 0.2474 0.0064 0.071 Uiso 1 1 calc R U . . .
C29 C 0.0144(3) 0.3354(7) 0.0007(8) 0.074(4) Uani 1 1 d . . . . .
H29 H 0.0072 0.3327 -0.0590 0.089 Uiso 1 1 calc R U . . .
C30 C 0.0070(3) 0.3883(7) 0.0484(7) 0.063(3) Uani 1 1 d . . . . .
H30 H -0.0064 0.4208 0.0215 0.075 Uiso 1 1 calc R U . . .
C31 C 0.0363(2) 0.3481(5) 0.1704(7) 0.049(3) Uani 1 1 d . . . . .
C32 C 0.0447(2) 0.4086(5) 0.3021(6) 0.041(2) Uani 1 1 d . . . . .
H32 H 0.0305 0.4395 0.2765 0.049 Uiso 1 1 calc R U . . .
C33 C 0.0586(2) 0.4258(5) 0.3851(7) 0.047(3) Uani 1 1 d . . . . .
C34 C 0.0525(2) 0.4921(5) 0.4199(7) 0.051(3) Uani 1 1 d . . . . .
H34 H 0.0384 0.5205 0.3888 0.062 Uiso 1 1 calc R U . . .
C35 C 0.0671(3) 0.5151(6) 0.4984(7) 0.059(3) Uani 1 1 d . . . . .
H35 H 0.0624 0.5583 0.5207 0.071 Uiso 1 1 calc R U . . .
C36 C 0.0881(2) 0.4758(5) 0.5436(6) 0.049(3) Uani 1 1 d . . . . .
H36 H 0.0981 0.4919 0.5969 0.059 Uiso 1 1 calc R U . . .
C37 C 0.0947(2) 0.4129(5) 0.5112(6) 0.044(3) Uani 1 1 d . . . . .
C38 C 0.0802(2) 0.3857(5) 0.4344(7) 0.047(3) Uani 1 1 d . . . . .
C39 C 0.1363(3) 0.3968(6) 0.6200(7) 0.073(4) Uani 1 1 d . . . . .
H39A H 0.1433 0.4417 0.6044 0.110 Uiso 1 1 calc R U . . .
H39B H 0.1522 0.3647 0.6334 0.110 Uiso 1 1 calc R U . . .
H39C H 0.1270 0.4019 0.6704 0.110 Uiso 1 1 calc R U . . .
C40 C 0.1367(2) 0.3888(5) 0.3588(6) 0.042(2) Uani 1 1 d . . . . .
C41 C 0.1413(2) 0.4513(5) 0.4003(7) 0.045(3) Uani 1 1 d . . . . .
H41 H 0.1527 0.4552 0.4551 0.054 Uiso 1 1 calc R U . . .
C42 C 0.1277(2) 0.5110(5) 0.3556(7) 0.048(3) Uani 1 1 d . . . . .
H42 H 0.1302 0.5556 0.3806 0.057 Uiso 1 1 calc R U . . .
C43 C 0.1117(3) 0.5028(6) 0.2802(7) 0.055(3) Uani 1 1 d . . . . .
H43 H 0.1032 0.5429 0.2528 0.065 Uiso 1 1 calc R U . . .
C44 C 0.1191(2) 0.3879(5) 0.2784(6) 0.041(2) Uani 1 1 d . . . . .
C45 C 0.0220(2) 0.2161(6) 0.3451(8) 0.060(3) Uani 1 1 d . . . . .
H45 H 0.0141 0.2608 0.3357 0.072 Uiso 1 1 calc R U . . .
C46 C 0.0045(3) 0.1620(7) 0.3658(10) 0.081(4) Uani 1 1 d . . . . .
H46 H -0.0150 0.1698 0.3666 0.097 Uiso 1 1 calc R U . . .
C47 C 0.0160(3) 0.0990(7) 0.3843(11) 0.087(5) Uani 1 1 d . . . . .
H47 H 0.0049 0.0618 0.3996 0.105 Uiso 1 1 calc R U . . .
C48 C 0.0452(3) 0.0898(6) 0.3802(10) 0.079(4) Uani 1 1 d . . . . .
H48 H 0.0538 0.0462 0.3933 0.095 Uiso 1 1 calc R U . . .
C49 C 0.0609(2) 0.1444(5) 0.3573(7) 0.054(3) Uani 1 1 d . . . . .
C50 C 0.0922(2) 0.1375(5) 0.3491(7) 0.042(2) Uani 1 1 d . . . . .
C51 C 0.1086(2) 0.0929(5) 0.4174(8) 0.056(3) Uani 1 1 d . . . . .
C52 C 0.1089(3) 0.0227(5) 0.4157(10) 0.079(4) Uani 1 1 d . . . . .
H52 H 0.0992 -0.0008 0.3670 0.095 Uiso 1 1 calc R U . . .
C53 C 0.1230(3) -0.0150(6) 0.4833(10) 0.080(4) Uani 1 1 d . . . . .
H53 H 0.1237 -0.0639 0.4816 0.096 Uiso 1 1 calc R U . . .
C54 C 0.1359(3) 0.0206(6) 0.5519(10) 0.079(4) Uani 1 1 d . . . . .
H54 H 0.1453 -0.0040 0.6002 0.095 Uiso 1 1 calc R U . . .
C55 C 0.1358(3) 0.0917(6) 0.5541(8) 0.062(3) Uani 1 1 d . . . . .
H55 H 0.1455 0.1151 0.6030 0.074 Uiso 1 1 calc R U . . .
C56 C 0.1180(3) 0.1046(6) 0.2390(8) 0.070(4) Uani 1 1 d . . . . .
H56A H 0.1249 0.1521 0.2379 0.105 Uiso 1 1 calc R U . . .
H56B H 0.1162 0.0847 0.1812 0.105 Uiso 1 1 calc R U . . .
H56C H 0.1314 0.0771 0.2787 0.105 Uiso 1 1 calc R U . . .
C57 C 0.1766(2) 0.2373(4) 0.5751(6) 0.036(2) Uani 1 1 d . . . . .
C58 C 0.0594(3) 0.2579(9) 0.5653(9) 0.093(5) Uani 1 1 d . . . . .
H58A H 0.0501 0.2719 0.5080 0.139 Uiso 1 1 calc R U . . .
H58B H 0.0615 0.2981 0.6035 0.139 Uiso 1 1 calc R U . . .
H58C H 0.0480 0.2229 0.5883 0.139 Uiso 1 1 calc R U . . .
Dy1 Dy 0.19309(2) 0.28096(2) 0.38280(2) 0.02702(14) Uani 1 1 d . . . . .
Dy2 Dy 0.12276(2) 0.25636(2) 0.47523(3) 0.03826(16) Uani 1 1 d . . . . .
N1 N 0.19450(17) 0.0473(4) 0.3997(5) 0.0372(19) Uani 1 1 d . . . . .
N2 N 0.19345(16) 0.1592(3) 0.3349(5) 0.0319(17) Uani 1 1 d . . . . .
N3 N 0.25112(16) 0.1490(4) 0.1771(4) 0.0329(17) Uani 1 1 d . . . . .
N4 N 0.25981(15) 0.1538(3) 0.3293(4) 0.0266(16) Uani 1 1 d . . . . .
N5 N 0.0177(2) 0.3972(4) 0.1333(6) 0.053(2) Uani 1 1 d . . . . .
N6 N 0.04920(18) 0.3560(4) 0.2579(5) 0.0410(19) Uani 1 1 d . . . . .
N7 N 0.10647(19) 0.4418(4) 0.2384(5) 0.047(2) Uani 1 1 d . . . . .
N8 N 0.11082(19) 0.3221(4) 0.2411(5) 0.047(2) Uani 1 1 d . . . . .
H8A H 0.1258 0.2929 0.2507 0.057 Uiso 1 1 calc R U . . .
H8B H 0.1059 0.3271 0.1832 0.057 Uiso 1 1 calc R U . . .
N9 N 0.04929(19) 0.2075(4) 0.3381(5) 0.047(2) Uani 1 1 d . . . . .
N10 N 0.1223(2) 0.1277(4) 0.4892(6) 0.056(2) Uani 1 1 d . . . . .
Ni1 Ni 0.23545(2) 0.27308(5) 0.57903(6) 0.0242(2) Uani 1 1 d . . . . .
Ni2 Ni 0.07610(3) 0.27649(6) 0.29162(8) 0.0411(3) Uani 1 1 d . . . . .
O1 O 0.22761(12) 0.2081(3) 0.4735(3) 0.0257(13) Uani 1 1 d . . . . .
O2 O 0.17295(14) 0.2792(3) 0.2485(4) 0.0349(15) Uani 1 1 d . . . . .
O3 O 0.15349(17) 0.3424(3) 0.1057(4) 0.0522(19) Uani 1 1 d . . . . .
O4 O 0.23779(11) 0.2814(3) 0.3279(3) 0.0234(12) Uani 1 1 d . . . . .
O5 O 0.21429(12) 0.3430(3) 0.4967(3) 0.0280(13) Uani 1 1 d . . . . .
O6 O 0.19947(12) 0.4090(3) 0.3573(4) 0.0292(13) Uani 1 1 d . . . . .
O7 O 0.06192(15) 0.2445(4) 0.1678(4) 0.0516(18) Uani 1 1 d . . . . .
O8 O 0.08705(14) 0.3241(3) 0.4085(4) 0.0410(16) Uani 1 1 d . . . . .
O9 O 0.11646(16) 0.3699(3) 0.5486(4) 0.0475(18) Uani 1 1 d . . . . .
O10 O 0.14832(13) 0.3301(3) 0.3946(4) 0.0330(14) Uani 1 1 d . . . . .
O11 O 0.10368(14) 0.2030(3) 0.3495(4) 0.0429(16) Uani 1 1 d . . . . .
O12 O 0.09127(16) 0.1042(4) 0.2669(5) 0.056(2) Uani 1 1 d . . . . .
O13 O 0.19985(13) 0.2396(3) 0.6210(3) 0.0285(13) Uani 1 1 d . . . . .
O14 O 0.17168(12) 0.2310(3) 0.4911(3) 0.0299(14) Uani 1 1 d . . . . .
O15 O 0.15295(14) 0.2430(3) 0.6090(4) 0.0429(16) Uani 1 1 d . . . . .
O16 O 0.08748(17) 0.2290(4) 0.5594(5) 0.068(2) Uani 1 1 d . . . . .
H16A H 0.0850 0.1858 0.5527 0.082 Uiso 1 1 d R U . . .

loop_
_atom_site_aniso_label
_atom_site_aniso_U_11
_atom_site_aniso_U_22
_atom_site_aniso_U_33
_atom_site_aniso_U_23
_atom_site_aniso_U_13
_atom_site_aniso_U_12
C1 0.035(6) 0.024(4) 0.045(5) -0.003(4) 0.017(5) 0.000(4)
C2 0.042(6) 0.019(4) 0.039(5) 0.004(4) 0.016(4) 0.003(4)
C3 0.051(7) 0.030(5) 0.042(6) 0.008(4) 0.021(5) -0.002(4)
C4 0.047(7) 0.023(4) 0.052(6) 0.005(4) 0.010(5) -0.008(4)
C5 0.033(5) 0.014(4) 0.038(5) -0.001(3) 0.019(4) 0.000(4)
C6 0.037(6) 0.030(5) 0.033(5) -0.007(4) 0.008(4) 0.003(4)
C7 0.044(6) 0.032(5) 0.024(4) -0.004(4) 0.003(4) -0.001(4)
C8 0.052(7) 0.047(6) 0.043(6) -0.013(5) 0.011(5) 0.010(5)
C9 0.085(9) 0.048(6) 0.035(6) -0.015(5) 0.006(6) 0.016(6)
C10 0.061(7) 0.050(6) 0.024(5) -0.002(4) 0.005(5) 0.008(5)
C11 0.060(7) 0.037(5) 0.030(5) 0.004(4) 0.018(5) 0.016(5)
C12 0.034(6) 0.045(5) 0.035(5) 0.007(4) 0.009(4) 0.012(4)
C13 0.090(11) 0.062(8) 0.052(7) 0.012(6) -0.007(7) 0.025(7)
C14 0.017(4) 0.029(4) 0.022(4) 0.001(3) 0.001(3) -0.003(3)
C15 0.037(6) 0.031(5) 0.035(5) 0.001(4) 0.010(4) 0.001(4)
C16 0.040(6) 0.056(6) 0.028(5) 0.004(4) 0.013(4) 0.007(5)
C17 0.055(7) 0.040(5) 0.032(5) -0.003(4) 0.018(5) 0.009(5)
C18 0.033(5) 0.029(5) 0.037(5) 0.000(4) 0.019(4) 0.001(4)
C19 0.035(6) 0.019(4) 0.046(5) 0.002(4) 0.016(4) 0.004(4)
C20 0.039(6) 0.019(4) 0.043(5) -0.006(4) 0.010(5) -0.002(4)
C21 0.053(7) 0.024(5) 0.043(5) -0.002(4) 0.012(5) 0.002(4)
C22 0.044(6) 0.028(5) 0.055(6) 0.005(4) 0.024(5) 0.002(4)
C23 0.047(6) 0.023(4) 0.038(5) 0.008(4) 0.016(5) 0.005(4)
C24 0.031(5) 0.018(4) 0.041(5) 0.007(4) 0.015(4) 0.005(4)
C25 0.037(6) 0.018(4) 0.042(5) -0.005(4) 0.017(4) 0.005(4)
C26 0.066(8) 0.032(5) 0.045(6) 0.014(4) 0.012(5) 0.000(5)
C27 0.043(7) 0.067(7) 0.041(6) 0.005(5) -0.002(5) -0.003(6)
C28 0.080(9) 0.065(7) 0.033(6) 0.002(5) 0.009(6) 0.005(7)
C29 0.073(10) 0.092(10) 0.055(7) -0.006(7) -0.001(7) -0.009(8)
C30 0.050(8) 0.083(9) 0.052(7) 0.001(6) -0.003(6) 0.010(6)
C31 0.054(7) 0.051(6) 0.043(6) 0.004(5) 0.010(5) 0.001(5)
C32 0.035(6) 0.045(6) 0.040(6) 0.006(4) -0.004(5) 0.002(5)
C33 0.051(7) 0.039(6) 0.051(6) 0.016(5) 0.008(5) 0.008(5)
C34 0.053(8) 0.047(6) 0.053(6) 0.003(5) 0.007(6) 0.011(5)
C35 0.066(9) 0.054(7) 0.062(7) -0.012(6) 0.019(7) -0.001(6)
C36 0.053(7) 0.056(7) 0.035(5) -0.002(5) -0.003(5) 0.003(6)
C37 0.055(7) 0.043(6) 0.037(5) 0.007(4) 0.017(5) 0.007(5)
C38 0.055(7) 0.036(5) 0.053(6) 0.001(5) 0.018(6) -0.004(5)
C39 0.082(10) 0.061(8) 0.065(8) -0.020(6) -0.022(7) 0.016(7)
C40 0.039(6) 0.039(5) 0.047(6) 0.004(4) 0.000(5) 0.003(5)
C41 0.047(7) 0.040(5) 0.051(6) -0.014(5) 0.013(5) -0.003(5)
C42 0.051(7) 0.028(5) 0.065(7) -0.001(5) 0.010(6) 0.005(5)
C43 0.062(8) 0.050(7) 0.053(7) 0.018(5) 0.016(6) 0.008(6)
C44 0.035(6) 0.042(6) 0.044(6) 0.007(4) 0.003(5) 0.005(5)
C45 0.034(6) 0.049(7) 0.098(10) 0.014(6) 0.009(6) 0.002(5)
C46 0.041(8) 0.076(9) 0.130(13) 0.025(8) 0.022(8) 0.002(7)
C47 0.043(8) 0.065(9) 0.162(15) 0.032(9) 0.041(9) -0.002(6)
C48 0.056(9) 0.040(6) 0.146(13) 0.012(7) 0.034(9) 0.006(6)
C49 0.046(7) 0.043(6) 0.074(8) 0.003(5) 0.015(6) -0.002(5)
C50 0.037(6) 0.038(5) 0.056(6) -0.012(5) 0.015(5) -0.016(5)
C51 0.046(7) 0.043(6) 0.082(8) 0.013(6) 0.021(6) 0.001(5)
C52 0.073(10) 0.027(6) 0.131(12) -0.007(7) 0.000(9) -0.001(6)
C53 0.077(10) 0.037(7) 0.114(11) 0.015(7) -0.017(9) 0.011(7)
C54 0.066(10) 0.055(8) 0.115(12) 0.034(8) 0.009(9) -0.004(7)
C55 0.056(8) 0.058(7) 0.069(8) 0.019(6) 0.004(6) 0.013(6)
C56 0.066(9) 0.075(8) 0.075(9) -0.011(7) 0.028(7) -0.001(7)
C57 0.045(7) 0.025(4) 0.046(6) 0.014(4) 0.029(5) 0.009(4)
C58 0.046(9) 0.169(15) 0.066(9) 0.027(9) 0.016(7) -0.007(9)
Dy1 0.0318(3) 0.0226(2) 0.0283(2) 0.00030(16) 0.00967(17) 0.00259(18)
Dy2 0.0372(3) 0.0385(3) 0.0401(3) 0.00503(19) 0.0093(2) 0.0020(2)
N1 0.046(5) 0.028(4) 0.039(4) -0.001(3) 0.011(4) -0.004(4)
N2 0.039(5) 0.020(4) 0.038(4) -0.012(3) 0.011(4) -0.001(3)
N3 0.039(5) 0.035(4) 0.027(4) -0.004(3) 0.012(4) -0.001(3)
N4 0.032(4) 0.027(4) 0.024(4) -0.001(3) 0.012(3) 0.003(3)
N5 0.044(6) 0.056(6) 0.057(6) -0.007(4) 0.003(5) 0.006(5)
N6 0.043(5) 0.038(4) 0.043(5) -0.008(4) 0.011(4) 0.004(4)
N7 0.050(6) 0.037(5) 0.053(5) 0.016(4) 0.003(4) -0.002(4)
N8 0.058(6) 0.055(5) 0.032(4) 0.000(4) 0.015(4) 0.002(4)
N9 0.039(5) 0.049(5) 0.051(5) 0.004(4) 0.000(4) -0.002(4)
N10 0.064(7) 0.035(5) 0.066(6) 0.015(4) 0.001(5) 0.006(5)
Ni1 0.0274(6) 0.0217(5) 0.0249(5) 0.0000(4) 0.0085(5) 0.0008(4)
Ni2 0.0390(8) 0.0406(7) 0.0431(7) 0.0004(5) 0.0043(6) 0.0002(6)
O1 0.029(3) 0.018(3) 0.031(3) 0.005(2) 0.008(3) 0.001(2)
O2 0.049(4) 0.028(3) 0.028(3) 0.002(3) 0.006(3) 0.007(3)
O3 0.069(6) 0.052(4) 0.036(4) 0.005(3) 0.009(4) 0.022(4)
O4 0.025(3) 0.023(3) 0.024(3) -0.002(2) 0.011(2) 0.000(2)
O5 0.031(4) 0.020(3) 0.034(3) 0.002(2) 0.008(3) 0.001(2)
O6 0.032(4) 0.020(3) 0.038(3) 0.005(2) 0.011(3) 0.001(2)
O7 0.040(5) 0.078(5) 0.035(4) -0.006(3) -0.001(3) 0.004(4)
O8 0.043(4) 0.039(4) 0.043(4) -0.005(3) 0.013(3) 0.002(3)
O9 0.054(5) 0.039(4) 0.045(4) -0.002(3) -0.005(4) 0.013(3)
O10 0.030(4) 0.032(3) 0.039(3) 0.010(3) 0.013(3) 0.012(3)
O11 0.039(4) 0.038(4) 0.055(4) 0.001(3) 0.018(3) 0.003(3)
O12 0.048(5) 0.049(4) 0.072(5) -0.016(4) 0.007(4) -0.005(4)
O13 0.021(4) 0.039(3) 0.026(3) 0.006(2) 0.005(3) 0.002(3)
O14 0.031(4) 0.037(3) 0.026(3) 0.009(2) 0.015(3) 0.006(3)
O15 0.032(4) 0.060(4) 0.037(4) 0.007(3) 0.007(3) 0.002(3)
O16 0.049(5) 0.067(5) 0.091(6) 0.021(4) 0.019(5) 0.007(4)

loop_
_atom_type_symbol
_atom_type_description
_atom_type_scat_dispersion_real
_atom_type_scat_dispersion_imag
_atom_type_scat_source
C C 0.0033 0.0016 'International Tables Vol C Tables 4.2.6.8 and 6.1.1.4'
H H 0.0000 0.0000 'International Tables Vol C Tables 4.2.6.8 and 6.1.1.4'
Dy Dy -0.1892 4.4098 'International Tables Vol C Tables 4.2.6.8 and 6.1.1.4'
N N 0.0061 0.0033 'International Tables Vol C Tables 4.2.6.8 and 6.1.1.4'
Ni Ni 0.3393 1.1124 'International Tables Vol C Tables 4.2.6.8 and 6.1.1.4'
O O 0.0106 0.0060 'International Tables Vol C Tables 4.2.6.8 and 6.1.1.4'

loop_
_geom_angle_atom_site_label_1
_geom_angle_atom_site_label_2
_geom_angle_atom_site_label_3
_geom_angle
_geom_angle_site_symmetry_1
_geom_angle_site_symmetry_3
_geom_angle_publ_flag
O1 C1 C2 123.0(8) . . ?
O1 C1 C5 119.3(8) . . ?
C2 C1 C5 117.6(8) . . ?
C1 C2 C3 117.3(9) . . ?
C1 C2 H2 121.3 . . ?
C3 C2 H2 121.3 . . ?
C4 C3 C2 120.4(9) . . ?
C4 C3 H3 119.8 . . ?
C2 C3 H3 119.8 . . ?
C3 C4 N1 123.0(8) . . ?
C3 C4 H4 118.5 . . ?
N1 C4 H4 118.5 . . ?
N1 C5 N2 120.8(8) . . ?
N1 C5 C1 124.0(8) . . ?
N2 C5 C1 115.1(7) . . ?
N2 C6 C7 125.0(8) . . ?
N2 C6 H6 117.5 . . ?
C7 C6 H6 117.5 . . ?
C6 C7 C12 124.4(8) . . ?
C6 C7 C8 115.5(8) . . ?
C12 C7 C8 120.0(8) . . ?
C9 C8 C7 120.0(9) . . ?
C9 C8 H8 120.0 . . ?
C7 C8 H8 120.0 . . ?
C8 C9 C10 120.2(9) . . ?
C8 C9 H9 119.9 . . ?
C10 C9 H9 119.9 . . ?
C9 C10 C11 120.2(9) . . ?
C9 C10 H10 119.9 . . ?
C11 C10 H10 119.9 . . ?
O3 C11 C12 111.5(8) . . ?
O3 C11 C10 125.8(8) . . ?
C12 C11 C10 122.3(9) . . ?
O2 C12 C11 120.8(8) . . ?
O2 C12 C7 122.2(8) . . ?
C11 C12 C7 117.0(8) . . ?
O3 C13 H13A 109.5 . . ?
O3 C13 H13B 109.5 . . ?
H13A C13 H13B 109.5 . . ?
O3 C13 H13C 109.5 . . ?
H13A C13 H13C 109.5 . . ?
H13B C13 H13C 109.5 . . ?
O4 C14 C18 122.9(7) . . ?
O4 C14 C15 123.0(7) . . ?
C18 C14 C15 114.1(7) . . ?
C16 C15 C14 119.3(8) . . ?
C16 C15 H15 120.3 . . ?
C14 C15 H15 120.3 . . ?
C17 C16 C15 120.1(9) . . ?
C17 C16 H16 120.0 . . ?
C15 C16 H16 120.0 . . ?
N3 C17 C16 122.2(8) . . ?
N3 C17 H17 118.9 . . ?
C16 C17 H17 118.9 . . ?
N3 C18 N4 121.1(7) . . ?
N3 C18 C14 125.6(8) . . ?
N4 C18 C14 113.3(7) . . ?
N4 C19 C20 122.8(8) . . ?
N4 C19 H19 118.6 . . ?
C20 C19 H19 118.6 . . ?
C25 C20 C19 125.1(7) 7_556 . ?
C25 C20 C21 118.2(8) 7_556 . ?
C19 C20 C21 116.7(8) . . ?
C22 C21 C20 120.7(9) . . ?
C22 C21 H21 119.6 . . ?
C20 C21 H21 119.6 . . ?
C21 C22 C23 121.1(8) . . ?
C21 C22 H22 119.4 . . ?
C23 C22 H22 119.4 . . ?
C24 C23 C22 119.5(8) 7_556 . ?
C24 C23 H23 120.3 7_556 . ?
C22 C23 H23 120.3 . . ?
C23 C24 C25 121.4(8) 7_556 . ?
C23 C24 O6 125.9(8) 7_556 . ?
C25 C24 O6 112.7(7) . . ?
O5 C25 C24 116.7(8) . . ?
O5 C25 C20 124.3(8) . 7_556 ?
C24 C25 C20 119.0(7) . 7_556 ?
O6 C26 H26A 109.5 . . ?
O6 C26 H26B 109.5 . . ?
H26A C26 H26B 109.5 . . ?
O6 C26 H26C 109.5 . . ?
H26A C26 H26C 109.5 . . ?
H26B C26 H26C 109.5 . . ?
O7 C27 C31 119.6(9) . . ?
O7 C27 C28 125.0(10) . . ?
C31 C27 C28 115.4(10) . . ?
C29 C28 C27 121.3(11) . . ?
C29 C28 H28 119.3 . . ?
C27 C28 H28 119.3 . . ?
C28 C29 C30 119.4(12) . . ?
C28 C29 H29 120.3 . . ?
C30 C29 H29 120.3 . . ?
N5 C30 C29 123.3(12) . . ?
N5 C30 H30 118.4 . . ?
C29 C30 H30 118.4 . . ?
C27 C31 N5 123.8(10) . . ?
C27 C31 N6 116.7(9) . . ?
N5 C31 N6 119.4(9) . . ?
N6 C32 C33 126.9(9) . . ?
N6 C32 H32 116.6 . . ?
C33 C32 H32 116.6 . . ?
C32 C33 C38 124.9(9) . . ?
C32 C33 C34 117.9(9) . . ?
C38 C33 C34 116.9(10) . . ?
C35 C34 C33 121.2(10) . . ?
C35 C34 H34 119.4 . . ?
C33 C34 H34 119.4 . . ?
C34 C35 C36 120.6(10) . . ?
C34 C35 H35 119.7 . . ?
C36 C35 H35 119.7 . . ?
C37 C36 C35 119.5(10) . . ?
C37 C36 H36 120.2 . . ?
C35 C36 H36 120.2 . . ?
C36 C37 C38 122.7(10) . . ?
C36 C37 O9 125.0(9) . . ?
C38 C37 O9 112.3(8) . . ?
O8 C38 C33 121.5(10) . . ?
O8 C38 C37 119.4(10) . . ?
C33 C38 C37 119.1(9) . . ?
O9 C39 H39A 109.5 . . ?
O9 C39 H39B 109.5 . . ?
H39A C39 H39B 109.5 . . ?
O9 C39 H39C 109.5 . . ?
H39A C39 H39C 109.5 . . ?
H39B C39 H39C 109.5 . . ?
O10 C40 C41 121.3(9) . . ?
O10 C40 C44 120.9(8) . . ?
C41 C40 C44 117.8(9) . . ?
C40 C41 C42 116.4(10) . . ?
C40 C41 H41 121.8 . . ?
C42 C41 H41 121.8 . . ?
C43 C42 C41 119.5(9) . . ?
C43 C42 H42 120.2 . . ?
C41 C42 H42 120.2 . . ?
N7 C43 C42 125.4(10) . . ?
N7 C43 H43 117.3 . . ?
C42 C43 H43 117.3 . . ?
N7 C44 C40 125.9(9) . . ?
N7 C44 N8 115.6(9) . . ?
C40 C44 N8 117.9(8) . . ?
N9 C45 C46 123.5(11) . . ?
N9 C45 H45 118.3 . . ?
C46 C45 H45 118.3 . . ?
C45 C46 C47 118.8(12) . . ?
C45 C46 H46 120.6 . . ?
C47 C46 H46 120.6 . . ?
C46 C47 C48 118.2(11) . . ?
C46 C47 H47 120.9 . . ?
C48 C47 H47 120.9 . . ?
C49 C48 C47 120.0(11) . . ?
C49 C48 H48 120.0 . . ?
C47 C48 H48 120.0 . . ?
C48 C49 N9 121.7(11) . . ?
C48 C49 C50 122.7(10) . . ?
N9 C49 C50 115.6(9) . . ?
O12 C50 O11 111.7(8) . . ?
O12 C50 C51 108.9(8) . . ?
O11 C50 C51 111.3(9) . . ?
O12 C50 C49 102.9(8) . . ?
O11 C50 C49 108.3(8) . . ?
C51 C50 C49 113.4(8) . . ?
C52 C51 N10 119.7(11) . . ?
C52 C51 C50 124.7(12) . . ?
N10 C51 C50 115.5(9) . . ?
C51 C52 C53 121.4(13) . . ?
C51 C52 H52 119.3 . . ?
C53 C52 H52 119.3 . . ?
C54 C53 C52 117.1(12) . . ?
C54 C53 H53 121.5 . . ?
C52 C53 H53 121.5 . . ?
C53 C54 C55 122.0(13) . . ?
C53 C54 H54 119.0 . . ?
C55 C54 H54 119.0 . . ?
N10 C55 C54 120.7(13) . . ?
N10 C55 H55 119.6 . . ?
C54 C55 H55 119.6 . . ?
O12 C56 H56A 109.5 . . ?
O12 C56 H56B 109.5 . . ?
H56A C56 H56B 109.5 . . ?
O12 C56 H56C 109.5 . . ?
H56A C56 H56C 109.5 . . ?
H56B C56 H56C 109.5 . . ?
O13 C57 O14 126.6(8) . . ?
O13 C57 O15 120.9(8) . . ?
O14 C57 O15 112.5(9) . . ?
O16 C58 H58A 109.5 . . ?
O16 C58 H58B 109.5 . . ?
H58A C58 H58B 109.5 . . ?
O16 C58 H58C 109.5 . . ?
H58A C58 H58C 109.5 . . ?
H58B C58 H58C 109.5 . . ?
O2 Dy1 O5 148.34(19) . . ?
O2 Dy1 O14 121.5(2) . . ?
O5 Dy1 O14 80.6(2) . . ?
O2 Dy1 O10 79.4(2) . . ?
O5 Dy1 O10 91.4(2) . . ?
O14 Dy1 O10 66.46(19) . . ?
O2 Dy1 O4 86.3(2) . . ?
O5 Dy1 O4 88.18(18) . . ?
O14 Dy1 O4 140.81(19) . . ?
O10 Dy1 O4 151.84(18) . . ?
O2 Dy1 O1 135.13(19) . . ?
O5 Dy1 O1 70.58(18) . . ?
O14 Dy1 O1 70.93(18) . . ?
O10 Dy1 O1 135.88(18) . . ?
O4 Dy1 O1 69.92(17) . . ?
O2 Dy1 N2 73.3(2) . . ?
O5 Dy1 N2 136.3(2) . . ?
O14 Dy1 N2 81.6(2) . . ?
O10 Dy1 N2 117.0(2) . . ?
O4 Dy1 N2 81.2(2) . . ?
O1 Dy1 N2 66.0(2) . . ?
O2 Dy1 O6 84.72(19) . . ?
O5 Dy1 O6 63.63(18) . . ?
O14 Dy1 O6 126.76(18) . . ?
O10 Dy1 O6 75.92(19) . . ?
O4 Dy1 O6 78.73(17) . . ?
O1 Dy1 O6 124.48(19) . . ?
N2 Dy1 O6 151.0(2) . . ?
O11 Dy2 O8 72.1(2) . . ?
O11 Dy2 O10 88.8(2) . . ?
O8 Dy2 O10 79.9(2) . . ?
O11 Dy2 O14 104.5(2) . . ?
O8 Dy2 O14 145.9(2) . . ?
O10 Dy2 O14 66.01(18) . . ?
O11 Dy2 O15 145.2(2) . . ?
O8 Dy2 O15 141.3(2) . . ?
O10 Dy2 O15 104.2(2) . . ?
O14 Dy2 O15 55.2(2) . . ?
O11 Dy2 O16 99.1(3) . . ?
O8 Dy2 O16 80.4(2) . . ?
O10 Dy2 O16 155.3(2) . . ?
O14 Dy2 O16 132.7(2) . . ?
O15 Dy2 O16 82.6(3) . . ?
O11 Dy2 N10 67.6(3) . . ?
O8 Dy2 N10 126.6(3) . . ?
O10 Dy2 N10 131.1(3) . . ?
O14 Dy2 N10 78.9(3) . . ?
O15 Dy2 N10 80.0(3) . . ?
O16 Dy2 N10 73.2(3) . . ?
O11 Dy2 O9 136.7(2) . . ?
O8 Dy2 O9 64.7(2) . . ?
O10 Dy2 O9 80.3(2) . . ?
O14 Dy2 O9 108.8(2) . . ?
O15 Dy2 O9 77.9(2) . . ?
O16 Dy2 O9 77.9(3) . . ?
N10 Dy2 O9 145.5(3) . . ?
C5 N1 C4 117.6(8) . . ?
C6 N2 C5 117.5(7) . . ?
C6 N2 Dy1 129.7(6) . . ?
C5 N2 Dy1 112.7(5) . . ?
C17 N3 C18 118.5(8) . . ?
C19 N4 C18 120.5(7) . . ?
C19 N4 Ni1 129.4(6) . 7_556 ?
C18 N4 Ni1 110.1(5) . 7_556 ?
C30 N5 C31 116.6(9) . . ?
C32 N6 C31 121.9(9) . . ?
C32 N6 Ni2 128.5(7) . . ?
C31 N6 Ni2 109.4(6) . . ?
C44 N7 C43 115.0(9) . . ?
C44 N8 Ni2 113.2(6) . . ?
C44 N8 H8A 108.9 . . ?
Ni2 N8 H8A 108.9 . . ?
C44 N8 H8B 108.9 . . ?
Ni2 N8 H8B 108.9 . . ?
H8A N8 H8B 107.7 . . ?
C45 N9 C49 117.7(9) . . ?
C45 N9 Ni2 128.3(7) . . ?
C49 N9 Ni2 113.8(7) . . ?
C55 N10 C51 119.0(10) . . ?
C55 N10 Dy2 125.7(8) . . ?
C51 N10 Dy2 115.0(6) . . ?
N4 Ni1 O13 89.8(2) 7_556 . ?
N4 Ni1 O5 88.6(2) 7_556 . ?
O13 Ni1 O5 93.3(2) . . ?
N4 Ni1 O4 82.3(2) 7_556 7_556 ?
O13 Ni1 O4 93.9(2) . 7_556 ?
O5 Ni1 O4 168.4(2) . 7_556 ?
N4 Ni1 O1 172.0(3) 7_556 . ?
O13 Ni1 O1 90.7(2) . . ?
O5 Ni1 O1 83.4(2) . . ?
O4 Ni1 O1 105.6(2) 7_556 . ?
N4 Ni1 O1 98.9(2) 7_556 7_556 ?
O13 Ni1 O1 170.8(2) . 7_556 ?
O5 Ni1 O1 90.1(2) . 7_556 ?
O4 Ni1 O1 84.2(2) 7_556 7_556 ?
O1 Ni1 O1 81.2(2) . 7_556 ?
N6 Ni2 O7 83.1(3) . . ?
N6 Ni2 O8 87.4(3) . . ?
O7 Ni2 O8 170.3(3) . . ?
N6 Ni2 O11 168.9(3) . . ?
O7 Ni2 O11 107.7(3) . . ?
O8 Ni2 O11 81.9(3) . . ?
N6 Ni2 N9 100.1(3) . . ?
O7 Ni2 N9 90.5(3) . . ?
O8 Ni2 N9 93.3(3) . . ?
O11 Ni2 N9 77.9(3) . . ?
N6 Ni2 N8 95.3(3) . . ?
O7 Ni2 N8 86.1(3) . . ?
O8 Ni2 N8 92.6(3) . . ?
O11 Ni2 N8 88.0(3) . . ?
N9 Ni2 N8 163.7(3) . . ?
C1 O1 Ni1 123.8(5) . . ?
C1 O1 Ni1 118.3(5) . 7_556 ?
Ni1 O1 Ni1 98.8(2) . 7_556 ?
C1 O1 Dy1 112.4(5) . . ?
Ni1 O1 Dy1 97.8(2) . . ?
Ni1 O1 Dy1 101.88(19) 7_556 . ?
C12 O2 Dy1 143.0(6) . . ?
C11 O3 C13 117.0(8) . . ?
C14 O4 Ni1 105.7(5) . 7_556 ?
C14 O4 Dy1 120.4(5) . . ?
Ni1 O4 Dy1 103.25(19) 7_556 . ?
C25 O5 Ni1 125.8(6) . . ?
C25 O5 Dy1 128.1(5) . . ?
Ni1 O5 Dy1 105.5(2) . . ?
C24 O6 C26 117.3(6) . . ?
C24 O6 Dy1 117.2(4) . . ?
C26 O6 Dy1 125.1(5) . . ?
C27 O7 Ni2 111.0(6) . . ?
C38 O8 Ni2 130.0(7) . . ?
C38 O8 Dy2 125.8(7) . . ?
Ni2 O8 Dy2 102.8(2) . . ?
C39 O9 C37 118.1(8) . . ?
C39 O9 Dy2 123.7(6) . . ?
C37 O9 Dy2 117.7(6) . . ?
C40 O10 Dy1 128.4(5) . . ?
C40 O10 Dy2 120.9(5) . . ?
Dy1 O10 Dy2 110.6(2) . . ?
C50 O11 Ni2 113.9(6) . . ?
C50 O11 Dy2 121.5(6) . . ?
Ni2 O11 Dy2 102.2(3) . . ?
C50 O12 C56 112.0(8) . . ?
C57 O13 Ni1 123.6(5) . . ?
C57 O14 Dy1 131.8(6) . . ?
C57 O14 Dy2 95.9(5) . . ?
Dy1 O14 Dy2 112.4(2) . . ?
C57 O15 Dy2 95.4(6) . . ?
C58 O16 Dy2 133.8(7) . . ?
C58 O16 H16A 105.8 . . ?
Dy2 O16 H16A 104.2 . . ?

loop_
_geom_bond_atom_site_label_1
_geom_bond_atom_site_label_2
_geom_bond_distance
_geom_bond_site_symmetry_2
_geom_bond_publ_flag
C1 O1 1.353(10) . ?
C1 C2 1.399(12) . ?
C1 C5 1.407(13) . ?
C2 C3 1.400(12) . ?
C2 H2 0.9500 . ?
C3 C4 1.354(13) . ?
C3 H3 0.9500 . ?
C4 N1 1.345(12) . ?
C4 H4 0.9500 . ?
C5 N1 1.317(10) . ?
C5 N2 1.438(11) . ?
C6 N2 1.296(10) . ?
C6 C7 1.455(12) . ?
C6 H6 0.9500 . ?
C7 C12 1.409(12) . ?
C7 C8 1.440(12) . ?
C8 C9 1.387(14) . ?
C8 H8 0.9500 . ?
C9 C10 1.394(13) . ?
C9 H9 0.9500 . ?
C10 C11 1.373(13) . ?
C10 H10 0.9500 . ?
C11 O3 1.387(10) . ?
C11 C12 1.432(13) . ?
C12 O2 1.276(11) . ?
C13 O3 1.412(12) . ?
C13 H13A 0.9800 . ?
C13 H13B 0.9800 . ?
C13 H13C 0.9800 . ?
C14 O4 1.315(9) . ?
C14 C18 1.417(11) . ?
C14 C15 1.448(11) . ?
C15 C16 1.378(12) . ?
C15 H15 0.9500 . ?
C16 C17 1.388(13) . ?
C16 H16 0.9500 . ?
C17 N3 1.335(11) . ?
C17 H17 0.9500 . ?
C18 N3 1.322(10) . ?
C18 N4 1.401(11) . ?
C19 N4 1.298(10) . ?
C19 C20 1.462(12) . ?
C19 H19 0.9500 . ?
C20 C25 1.393(12) 7_556 ?
C20 C21 1.452(11) . ?
C21 C22 1.344(13) . ?
C21 H21 0.9500 . ?
C22 C23 1.390(13) . ?
C22 H22 0.9500 . ?
C23 C24 1.378(11) 7_556 ?
C23 H23 0.9500 . ?
C24 C23 1.378(11) 7_556 ?
C24 C25 1.410(12) . ?
C24 O6 1.392(10) . ?
C25 O5 1.329(9) . ?
C25 C20 1.393(12) 7_556 ?
C26 O6 1.460(10) . ?
C26 H26A 0.9800 . ?
C26 H26B 0.9800 . ?
C26 H26C 0.9800 . ?
C27 O7 1.320(13) . ?
C27 C31 1.414(14) . ?
C27 C28 1.399(15) . ?
C28 C29 1.379(17) . ?
C28 H28 0.9500 . ?
C29 C30 1.355(16) . ?
C29 H29 0.9500 . ?
C30 N5 1.365(13) . ?
C30 H30 0.9500 . ?
C31 N5 1.374(13) . ?
C31 N6 1.428(13) . ?
C32 N6 1.273(11) . ?
C32 C33 1.411(14) . ?
C32 H32 0.9500 . ?
C33 C38 1.424(15) . ?
C33 C34 1.446(13) . ?
C34 C35 1.394(15) . ?
C34 H34 0.9500 . ?
C35 C36 1.371(15) . ?
C35 H35 0.9500 . ?
C36 C37 1.380(13) . ?
C36 H36 0.9500 . ?
C37 C38 1.401(15) . ?
C37 O9 1.394(12) . ?
C38 O8 1.323(11) . ?
C39 O9 1.452(13) . ?
C39 H39A 0.9800 . ?
C39 H39B 0.9800 . ?
C39 H39C 0.9800 . ?
C40 O10 1.352(11) . ?
C40 C41 1.378(13) . ?
C40 C44 1.408(13) . ?
C41 C42 1.457(14) . ?
C41 H41 0.9500 . ?
C42 C43 1.316(15) . ?
C42 H42 0.9500 . ?
C43 N7 1.359(13) . ?
C43 H43 0.9500 . ?
C44 N7 1.318(12) . ?
C44 N8 1.436(12) . ?
C45 N9 1.347(13) . ?
C45 C46 1.416(15) . ?
C45 H45 0.9500 . ?
C46 C47 1.355(17) . ?
C46 H46 0.9500 . ?
C47 C48 1.431(17) . ?
C47 H47 0.9500 . ?
C48 C49 1.381(15) . ?
C48 H48 0.9500 . ?
C49 N9 1.360(13) . ?
C49 C50 1.541(14) . ?
C50 O12 1.441(11) . ?
C50 O11 1.386(11) . ?
C50 C51 1.502(15) . ?
C51 C52 1.362(14) . ?
C51 N10 1.391(15) . ?
C52 C53 1.378(18) . ?
C52 H52 0.9500 . ?
C53 C54 1.346(19) . ?
C53 H53 0.9500 . ?
C54 C55 1.381(16) . ?
C54 H54 0.9500 . ?
C55 N10 1.320(13) . ?
C55 H55 0.9500 . ?
C56 O12 1.428(13) . ?
C56 H56A 0.9800 . ?
C56 H56B 0.9800 . ?
C56 H56C 0.9800 . ?
C57 O13 1.232(12) . ?
C57 O14 1.313(11) . ?
C57 O15 1.338(11) . ?
C58 O16 1.480(15) . ?
C58 H58A 0.9800 . ?
C58 H58B 0.9800 . ?
C58 H58C 0.9800 . ?
Dy1 O2 2.184(6) . ?
Dy1 O5 2.265(6) . ?
Dy1 O14 2.342(5) . ?
Dy1 O10 2.391(6) . ?
Dy1 O4 2.446(5) . ?
Dy1 O1 2.459(5) . ?
Dy1 N2 2.480(6) . ?
Dy1 O6 2.542(5) . ?
Dy2 O11 2.293(7) . ?
Dy2 O8 2.283(7) . ?
Dy2 O10 2.382(5) . ?
Dy2 O14 2.380(6) . ?
Dy2 O15 2.376(7) . ?
Dy2 O16 2.378(8) . ?
Dy2 N10 2.506(8) . ?
Dy2 O9 2.529(6) . ?
N4 Ni1 2.012(6) 7_556 ?
N6 Ni2 2.029(8) . ?
N8 Ni2 2.154(8) . ?
N8 H8A 0.9100 . ?
N8 H8B 0.9100 . ?
N9 Ni2 2.073(8) . ?
Ni1 N4 2.012(6) 7_556 ?
Ni1 O13 2.040(6) . ?
Ni1 O5 2.034(6) . ?
Ni1 O4 2.080(6) 7_556 ?
Ni1 O1 2.074(5) . ?
Ni1 O1 2.111(5) 7_556 ?
Ni2 O7 2.058(7) . ?
Ni2 O8 2.053(6) . ?
Ni2 O11 2.059(7) . ?
O1 Ni1 2.111(5) 7_556 ?
O4 Ni1 2.080(6) 7_556 ?
O16 H16A 0.8500 . ?

loop_
_geom_hbond_atom_site_label_D
_geom_hbond_atom_site_label_H
_geom_hbond_atom_site_label_A
_geom_hbond_distance_DH
_geom_hbond_distance_HA
_geom_hbond_distance_DA
_geom_hbond_angle_DHA
_geom_hbond_site_symmetry_A
N8 H8A O2 0.91 2.29 3.089(11) 146.1 .

loop_
_geom_torsion_atom_site_label_1
_geom_torsion_atom_site_label_2
_geom_torsion_atom_site_label_3
_geom_torsion_atom_site_label_4
_geom_torsion
_geom_torsion_site_symmetry_1
_geom_torsion_site_symmetry_2
_geom_torsion_site_symmetry_3
_geom_torsion_site_symmetry_4
_geom_torsion_publ_flag
O1 C1 C2 C3 -175.4(8) . . . . ?
C5 C1 C2 C3 0.6(12) . . . . ?
C1 C2 C3 C4 0.4(13) . . . . ?
C2 C3 C4 N1 -0.8(15) . . . . ?
O1 C1 C5 N1 174.8(7) . . . . ?
C2 C1 C5 N1 -1.3(13) . . . . ?
O1 C1 C5 N2 -8.3(11) . . . . ?
C2 C1 C5 N2 175.6(7) . . . . ?
N2 C6 C7 C12 -2.8(15) . . . . ?
N2 C6 C7 C8 175.1(9) . . . . ?
C6 C7 C8 C9 179.0(10) . . . . ?
C12 C7 C8 C9 -3.1(16) . . . . ?
C7 C8 C9 C10 1.8(17) . . . . ?
C8 C9 C10 C11 -2.2(18) . . . . ?
C9 C10 C11 O3 176.3(11) . . . . ?
C9 C10 C11 C12 4.0(17) . . . . ?
O3 C11 C12 O2 3.3(14) . . . . ?
C10 C11 C12 O2 176.6(10) . . . . ?
O3 C11 C12 C7 -178.4(8) . . . . ?
C10 C11 C12 C7 -5.1(15) . . . . ?
C6 C7 C12 O2 0.5(15) . . . . ?
C8 C7 C12 O2 -177.2(9) . . . . ?
C6 C7 C12 C11 -177.7(9) . . . . ?
C8 C7 C12 C11 4.6(14) . . . . ?
O4 C14 C15 C16 -177.2(8) . . . . ?
C18 C14 C15 C16 2.1(12) . . . . ?
C14 C15 C16 C17 1.0(14) . . . . ?
C15 C16 C17 N3 -3.3(15) . . . . ?
O4 C14 C18 N3 175.7(8) . . . . ?
C15 C14 C18 N3 -3.6(13) . . . . ?
O4 C14 C18 N4 -4.9(11) . . . . ?
C15 C14 C18 N4 175.8(7) . . . . ?
N4 C19 C20 C25 -6.7(14) . . . 7_556 ?
N4 C19 C20 C21 170.9(8) . . . . ?
C25 C20 C21 C22 1.1(14) 7_556 . . . ?
C19 C20 C21 C22 -176.7(9) . . . . ?
C20 C21 C22 C23 -1.4(15) . . . . ?
C21 C22 C23 C24 1.3(14) . . . 7_556 ?
C23 C24 C25 O5 178.2(8) 7_556 . . . ?
O6 C24 C25 O5 -1.4(11) . . . . ?
C23 C24 C25 C20 -0.8(13) 7_556 . . 7_556 ?
O6 C24 C25 C20 179.6(8) . . . 7_556 ?
O7 C27 C28 C29 179.9(11) . . . . ?
C31 C27 C28 C29 0.6(17) . . . . ?
C27 C28 C29 C30 -3(2) . . . . ?
C28 C29 C30 N5 3(2) . . . . ?
O7 C27 C31 N5 -178.2(10) . . . . ?
C28 C27 C31 N5 1.1(16) . . . . ?
O7 C27 C31 N6 3.9(15) . . . . ?
C28 C27 C31 N6 -176.8(9) . . . . ?
N6 C32 C33 C38 -0.9(17) . . . . ?
N6 C32 C33 C34 173.0(10) . . . . ?
C32 C33 C34 C35 -174.7(10) . . . . ?
C38 C33 C34 C35 -0.4(15) . . . . ?
C33 C34 C35 C36 1.6(17) . . . . ?
C34 C35 C36 C37 -0.4(17) . . . . ?
C35 C36 C37 C38 -2.0(16) . . . . ?
C35 C36 C37 O9 176.6(9) . . . . ?
C32 C33 C38 O8 -6.9(16) . . . . ?
C34 C33 C38 O8 179.2(9) . . . . ?
C32 C33 C38 C37 172.0(9) . . . . ?
C34 C33 C38 C37 -1.9(14) . . . . ?
C36 C37 C38 O8 -177.9(9) . . . . ?
O9 C37 C38 O8 3.4(13) . . . . ?
C36 C37 C38 C33 3.2(15) . . . . ?
O9 C37 C38 C33 -175.5(8) . . . . ?
O10 C40 C41 C42 -179.9(9) . . . . ?
C44 C40 C41 C42 -1.1(14) . . . . ?
C40 C41 C42 C43 0.9(15) . . . . ?
C41 C42 C43 N7 0.1(17) . . . . ?
O10 C40 C44 N7 179.1(9) . . . . ?
C41 C40 C44 N7 0.2(16) . . . . ?
O10 C40 C44 N8 8.2(14) . . . . ?
C41 C40 C44 N8 -170.7(9) . . . . ?
N9 C45 C46 C47 4(2) . . . . ?
C45 C46 C47 C48 -1(2) . . . . ?
C46 C47 C48 C49 0(2) . . . . ?
C47 C48 C49 N9 0(2) . . . . ?
C47 C48 C49 C50 -178.1(13) . . . . ?
C48 C49 C50 O12 78.1(14) . . . . ?
N9 C49 C50 O12 -100.0(10) . . . . ?
C48 C49 C50 O11 -163.4(12) . . . . ?
N9 C49 C50 O11 18.4(13) . . . . ?
C48 C49 C50 C51 -39.3(16) . . . . ?
N9 C49 C50 C51 142.5(10) . . . . ?
O12 C50 C51 C52 -33.4(14) . . . . ?
O11 C50 C51 C52 -157.0(11) . . . . ?
C49 C50 C51 C52 80.6(14) . . . . ?
O12 C50 C51 N10 151.7(9) . . . . ?
O11 C50 C51 N10 28.1(12) . . . . ?
C49 C50 C51 N10 -94.3(11) . . . . ?
N10 C51 C52 C53 -1(2) . . . . ?
C50 C51 C52 C53 -175.9(12) . . . . ?
C51 C52 C53 C54 2(2) . . . . ?
C52 C53 C54 C55 -2(2) . . . . ?
C53 C54 C55 N10 2(2) . . . . ?
N2 C5 N1 C4 -175.7(8) . . . . ?
C1 C5 N1 C4 1.0(13) . . . . ?
C3 C4 N1 C5 0.1(14) . . . . ?
C7 C6 N2 C5 176.5(8) . . . . ?
C7 C6 N2 Dy1 -7.0(14) . . . . ?
N1 C5 N2 C6 -28.2(12) . . . . ?
C1 C5 N2 C6 154.8(8) . . . . ?
N1 C5 N2 Dy1 154.7(6) . . . . ?
C1 C5 N2 Dy1 -22.3(9) . . . . ?
C16 C17 N3 C18 2.0(14) . . . . ?
N4 C18 N3 C17 -177.7(8) . . . . ?
C14 C18 N3 C17 1.6(14) . . . . ?
C20 C19 N4 C18 179.0(8) . . . . ?
C20 C19 N4 Ni1 -1.7(12) . . . 7_556 ?
N3 C18 N4 C19 -15.2(12) . . . . ?
C14 C18 N4 C19 165.3(8) . . . . ?
N3 C18 N4 Ni1 165.3(7) . . . 7_556 ?
C14 C18 N4 Ni1 -14.1(9) . . . 7_556 ?
C29 C30 N5 C31 -1.8(18) . . . . ?
C27 C31 N5 C30 -0.6(16) . . . . ?
N6 C31 N5 C30 177.2(9) . . . . ?
C33 C32 N6 C31 -172.1(10) . . . . ?
C33 C32 N6 Ni2 3.2(15) . . . . ?
C27 C31 N6 C32 175.6(9) . . . . ?
N5 C31 N6 C32 -2.4(15) . . . . ?
C27 C31 N6 Ni2 -0.5(11) . . . . ?
N5 C31 N6 Ni2 -178.5(8) . . . . ?
C40 C44 N7 C43 0.8(15) . . . . ?
N8 C44 N7 C43 171.8(8) . . . . ?
C42 C43 N7 C44 -0.9(16) . . . . ?
N7 C44 N8 Ni2 -90.4(9) . . . . ?
C40 C44 N8 Ni2 81.4(10) . . . . ?
C46 C45 N9 C49 -4.3(18) . . . . ?
C46 C45 N9 Ni2 170.2(10) . . . . ?
C48 C49 N9 C45 2.4(18) . . . . ?
C50 C49 N9 C45 -179.4(10) . . . . ?
C48 C49 N9 Ni2 -172.9(10) . . . . ?
C50 C49 N9 Ni2 5.2(12) . . . . ?
C54 C55 N10 C51 -1.2(17) . . . . ?
C54 C55 N10 Dy2 -174.7(9) . . . . ?
C52 C51 N10 C55 0.9(17) . . . . ?
C50 C51 N10 C55 176.1(9) . . . . ?
C52 C51 N10 Dy2 175.1(9) . . . . ?
C50 C51 N10 Dy2 -9.7(12) . . . . ?
C2 C1 O1 Ni1 -32.2(11) . . . . ?
C5 C1 O1 Ni1 151.8(6) . . . . ?
C2 C1 O1 Ni1 92.5(8) . . . 7_556 ?
C5 C1 O1 Ni1 -83.4(9) . . . 7_556 ?
C2 C1 O1 Dy1 -149.1(7) . . . . ?
C5 C1 O1 Dy1 34.9(9) . . . . ?
C11 C12 O2 Dy1 -165.6(7) . . . . ?
C7 C12 O2 Dy1 16.3(16) . . . . ?
C12 C11 O3 C13 180.0(10) . . . . ?
C10 C11 O3 C13 7.0(16) . . . . ?
C18 C14 O4 Ni1 20.0(9) . . . 7_556 ?
C15 C14 O4 Ni1 -160.7(7) . . . 7_556 ?
C18 C14 O4 Dy1 -96.1(8) . . . . ?
C15 C14 O4 Dy1 83.1(8) . . . . ?
C24 C25 O5 Ni1 159.1(6) . . . . ?
C20 C25 O5 Ni1 -21.9(12) 7_556 . . . ?
C24 C25 O5 Dy1 -10.6(11) . . . . ?
C20 C25 O5 Dy1 168.4(7) 7_556 . . . ?
C23 C24 O6 C26 3.6(12) 7_556 . . . ?
C25 C24 O6 C26 -176.8(8) . . . . ?
C23 C24 O6 Dy1 -169.3(7) 7_556 . . . ?
C25 C24 O6 Dy1 10.3(9) . . . . ?
C31 C27 O7 Ni2 -5.0(12) . . . . ?
C28 C27 O7 Ni2 175.7(9) . . . . ?
C33 C38 O8 Ni2 11.9(14) . . . . ?
C37 C38 O8 Ni2 -167.0(7) . . . . ?
C33 C38 O8 Dy2 175.9(7) . . . . ?
C37 C38 O8 Dy2 -2.9(12) . . . . ?
C36 C37 O9 C39 -9.3(15) . . . . ?
C38 C37 O9 C39 169.4(9) . . . . ?
C36 C37 O9 Dy2 178.9(8) . . . . ?
C38 C37 O9 Dy2 -2.4(10) . . . . ?
C41 C40 O10 Dy1 -88.9(10) . . . . ?
C44 C40 O10 Dy1 92.3(10) . . . . ?
C41 C40 O10 Dy2 95.0(10) . . . . ?
C44 C40 O10 Dy2 -83.8(10) . . . . ?
O12 C50 O11 Ni2 78.8(8) . . . . ?
C51 C50 O11 Ni2 -159.2(6) . . . . ?
C49 C50 O11 Ni2 -33.9(9) . . . . ?
O12 C50 O11 Dy2 -158.3(6) . . . . ?
C51 C50 O11 Dy2 -36.3(10) . . . . ?
C49 C50 O11 Dy2 89.0(9) . . . . ?
O11 C50 O12 C56 52.9(12) . . . . ?
C51 C50 O12 C56 -70.5(10) . . . . ?
C49 C50 O12 C56 168.9(9) . . . . ?
O14 C57 O13 Ni1 26.1(12) . . . . ?
O15 C57 O13 Ni1 -152.3(6) . . . . ?
O13 C57 O14 Dy1 -41.4(12) . . . . ?
O15 C57 O14 Dy1 137.1(6) . . . . ?
O13 C57 O14 Dy2 -168.8(8) . . . . ?
O15 C57 O14 Dy2 9.8(7) . . . . ?
O13 C57 O15 Dy2 168.8(7) . . . . ?
O14 C57 O15 Dy2 -9.8(7) . . . . ?
